data_1547186
loop_
_publ_author_name
'Hamada Mohamed Ibrahim'
'Haider Behbehani'
'Mohamed H Elnagdi'

_publ_section_title
;
 Approaches towards the synthesis of a novel class of
 2-amino-5-arylazonicotinate, pyridazinone and pyrido[2,3-d]pyrimidine
 derivatives as potent antimicrobial agents
;
_journal_name_full 'Chemistry Central Journal'
_journal_page_first 123
_journal_paper_doi 10.1186/1752-153X-7-123
_journal_volume 7
_journal_year 2013
_chemical_formula_sum 'C20 H16 Cl N5 O4'
_chemical_formula_weight 425.83
_chemical_name_common Hamada_F24_22_04_12
_space_group_crystal_system monoclinic
_space_group_IT_number 15
_space_group_name_Hall '-C 2yc'
_space_group_name_H-M_alt 'C 1 2/c 1'
_symmetry_space_group_name_Hall '-C 2yc'
_symmetry_space_group_name_H-M 'C 1 2/c 1'
_atom_sites_solution_hydrogens geom
_atom_sites_solution_primary direct
_atom_sites_solution_secondary difmap
_cell_angle_alpha 90
_cell_angle_beta 113.965(9)
_cell_angle_gamma 90
_cell_formula_units_Z 8
_cell_length_a 27.918(4)
_cell_length_b 6.6325(8)
_cell_length_c 24.125(3)
_cell_measurement_reflns_used 2411
_cell_measurement_temperature 296.(2)
_cell_measurement_theta_max 62.8777
_cell_measurement_theta_min 6.2833
_cell_volume 4082.0(10)
_computing_cell_refinement 'SAINT V7.68A (Bruker AXS, 2009)'
_computing_data_collection 'Bruker Instrument Service v2011.2.0.0'
_computing_data_reduction 'SAINT V7.68A (Bruker AXS, 2009)'
_computing_structure_refinement 'SHELXL-97 (Sheldrick, 2008)'
_computing_structure_solution 'SHELXS-97 (Sheldrick, 2008)'
_diffrn_ambient_temperature 296.(2)
_diffrn_detector_area_resol_mean 8.3333
_diffrn_measured_fraction_theta_full 0.955
_diffrn_measured_fraction_theta_max 0.955
_diffrn_measurement_device_type 'Bruker X8 Prospector'
_diffrn_measurement_method 'omega and phi scans'
_diffrn_radiation_monochromator 'mirror optics'
_diffrn_radiation_type 'Cu K\a'
_diffrn_radiation_wavelength 1.54178
_diffrn_reflns_av_R_equivalents 0.0444
_diffrn_reflns_av_sigmaI/netI 0.0456
_diffrn_reflns_limit_h_max 28
_diffrn_reflns_limit_h_min -32
_diffrn_reflns_limit_k_max 7
_diffrn_reflns_limit_k_min -7
_diffrn_reflns_limit_l_max 28
_diffrn_reflns_limit_l_min -24
_diffrn_reflns_number 11188
_diffrn_reflns_theta_full 66.59
_diffrn_reflns_theta_max 66.59
_diffrn_reflns_theta_min 4.01
_diffrn_source_type 'Incoatec Cu-ImS'
_exptl_absorpt_coefficient_mu 1.985
_exptl_absorpt_correction_T_max 0.99
_exptl_absorpt_correction_T_min 0.80
_exptl_absorpt_correction_type multi-scan
_exptl_absorpt_process_details 'SADABS V2008/1 (Bruker AXS Inc.)'
_exptl_crystal_colour 'clear light orange'
_exptl_crystal_density_diffrn 1.386
_exptl_crystal_density_method 'not measured'
_exptl_crystal_description Flakes
_exptl_crystal_F_000 1760
_exptl_crystal_size_max 0.290
_exptl_crystal_size_mid 0.090
_exptl_crystal_size_min 0.010
_refine_diff_density_max 0.277
_refine_diff_density_min -0.306
_refine_ls_extinction_coef 0.00015(6)
_refine_ls_extinction_method SHELXL
_refine_ls_goodness_of_fit_ref 1.109
_refine_ls_hydrogen_treatment constr
_refine_ls_matrix_type full
_refine_ls_number_parameters 293
_refine_ls_number_reflns 3434
_refine_ls_number_restraints 74
_refine_ls_restrained_S_all 1.133
_refine_ls_R_factor_all 0.1154
_refine_ls_R_factor_gt 0.0781
_refine_ls_shift/su_max 0.001
_refine_ls_shift/su_mean 0.000
_refine_ls_structure_factor_coef Fsqd
_refine_ls_weighting_details 'calc w=1/[\s^2^(Fo^2^)+(0.0748P)^2^+5.8219P] where P=(Fo^2^+2Fc^2^)/3'
_refine_ls_weighting_scheme calc
_refine_ls_wR_factor_gt 0.1746
_refine_ls_wR_factor_ref 0.1984
_reflns_number_gt 2116
_reflns_number_total 3434
_reflns_threshold_expression >2sigma(I)
_cod_data_source_file 13065_2013_670_MOESM4_ESM.cif
_cod_data_source_block IV
_cod_original_cell_volume 4082.0(9)
_cod_database_code 1547186

loop_
_space_group_symop_operation_xyz
'x, y, z'
'-x, y, -z+1/2'
'x+1/2, y+1/2, z'
'-x+1/2, y+1/2, -z+1/2'
'-x, -y, -z'
'x, -y, z-1/2'
'-x+1/2, -y+1/2, -z'
'x+1/2, -y+1/2, z-1/2'

loop_
_atom_site_type_symbol
_atom_site_label
_atom_site_fract_x
_atom_site_fract_y
_atom_site_fract_z
_atom_site_U_iso_or_equiv
_atom_site_adp_type
_atom_site_calc_flag
_atom_site_refinement_flags
_atom_site_occupancy
_atom_site_disorder_assembly
_atom_site_disorder_group
O O4 0.57265(13) 0.7908(7) -0.0900(2) 0.1417(15) Uani d DU 1.0 . .
C C17A 0.5232(6) 0.823(3) -0.1478(9) 0.150(3) Uani d PDU 0.413(10) A 1
H H17A 0.5136 0.6887 -0.1649 0.18 Uiso calc PR 0.413(10) A 1
H H17B 0.4965 0.8607 -0.1336 0.18 Uiso calc PR 0.413(10) A 1
C C18A 0.5170(7) 0.907(3) -0.1815(8) 0.160(4) Uani d PDU 0.413(10) A 1
H H18A 0.5056 1.0369 -0.1742 0.24 Uiso calc PR 0.413(10) A 1
H H18B 0.4905 0.8481 -0.217 0.24 Uiso calc PR 0.413(10) A 1
H H18C 0.5489 0.9215 -0.1874 0.24 Uiso calc PR 0.413(10) A 1
C C17B 0.5213(4) 0.917(2) -0.1184(8) 0.154(3) Uani d PDU 0.587(10) A 2
H H17C 0.4966 0.8387 -0.1518 0.184 Uiso calc PR 0.587(10) A 2
H H17D 0.5069 0.9264 -0.0881 0.184 Uiso calc PR 0.587(10) A 2
C C18B 0.5215(5) 1.056(2) -0.1341(7) 0.160(4) Uani d PDU 0.587(10) A 2
H H18D 0.5392 1.1458 -0.1006 0.24 Uiso calc PR 0.587(10) A 2
H H18E 0.4861 1.1016 -0.156 0.24 Uiso calc PR 0.587(10) A 2
H H18F 0.5395 1.056 -0.1605 0.24 Uiso calc PR 0.587(10) A 2
Cl Cl1 0.93084(4) 0.1044(2) 0.22845(6) 0.1058(5) Uani d . 1.0 . .
O O1 0.68772(14) -0.7377(6) 0.24621(18) 0.1148(13) Uani d . 1.0 . .
N N4 0.71748(11) 0.5618(5) 0.03286(13) 0.0574(8) Uani d . 1.0 . .
C C5 0.71696(14) 0.3896(6) 0.06155(16) 0.0558(9) Uani d . 1.0 . .
N N2 0.67376(12) 0.1178(5) 0.08832(14) 0.0644(9) Uani d . 1.0 . .
N N3 0.63154(12) 0.0266(5) 0.07644(15) 0.0719(9) Uani d . 1.0 . .
C C1 0.86832(15) 0.1853(7) 0.18120(18) 0.0679(11) Uani d . 1.0 . .
C C2 0.83429(16) 0.0508(7) 0.14164(19) 0.0707(11) Uani d . 1.0 . .
H H2 0.8444 -0.0821 0.1405 0.085 Uiso calc R 1.0 . .
C C3 0.78453(15) 0.1149(6) 0.10328(18) 0.0656(10) Uani d . 1.0 . .
H H3 0.7612 0.0235 0.0767 0.079 Uiso calc R 1.0 . .
C C4 0.76913(13) 0.3130(6) 0.10398(15) 0.0542(9) Uani d . 1.0 . .
C C6 0.67021(14) 0.2901(6) 0.05318(17) 0.0611(10) Uani d . 1.0 . .
C C7 0.63754(14) -0.1482(6) 0.11322(18) 0.0642(10) Uani d . 1.0 . .
C C8 0.59271(15) -0.2623(7) 0.1006(2) 0.0740(12) Uani d . 1.0 . .
H H7 0.561 -0.2203 0.0707 0.089 Uiso calc R 1.0 . .
C C9 0.59496(15) -0.4367(7) 0.1319(2) 0.0763(12) Uani d . 1.0 . .
H H8 0.5649 -0.513 0.124 0.092 Uiso calc R 1.0 . .
C C10 0.64245(14) -0.4969(6) 0.17539(18) 0.0639(10) Uani d . 1.0 . .
N N1 0.64571(15) -0.6855(6) 0.20798(18) 0.0796(10) Uani d . 1.0 . .
C C15 0.67202(14) 0.6443(6) -0.00658(17) 0.0606(10) Uani d . 1.0 A .
C C14 0.62290(14) 0.5508(7) -0.01813(19) 0.0703(11) Uani d . 1.0 . .
C C13 0.62373(15) 0.3754(7) 0.01239(19) 0.0710(11) Uani d . 1.0 A .
H H13 0.5922 0.3115 0.0056 0.085 Uiso calc R 1.0 . .
O O2 0.60588(14) -0.7863(5) 0.19500(18) 0.1127(13) Uani d . 1.0 . .
C C11 0.68733(15) -0.3857(7) 0.1891(2) 0.0750(12) Uani d . 1.0 . .
H H15 0.7189 -0.4282 0.2193 0.09 Uiso calc R 1.0 . .
C C12 0.68486(15) -0.2129(7) 0.15789(19) 0.0769(12) Uani d . 1.0 . .
H H16 0.7151 -0.1372 0.1664 0.092 Uiso calc R 1.0 . .
N N5 0.67706(12) 0.8169(5) -0.03278(15) 0.0706(9) Uani d . 1.0 . .
H H5A 0.7077 0.8673 -0.0241 0.085 Uiso calc R 1.0 A .
H H5B 0.6497 0.877 -0.0583 0.085 Uiso calc R 1.0 . .
C C19 0.80425(14) 0.4448(6) 0.14528(17) 0.0662(11) Uani d . 1.0 . .
H H19 0.7945 0.578 0.1468 0.079 Uiso calc R 1.0 . .
C C20 0.85382(16) 0.3805(7) 0.18440(18) 0.0737(12) Uani d . 1.0 . .
H H20 0.8769 0.4691 0.2125 0.088 Uiso calc R 1.0 . .
C C16 0.57099(18) 0.6257(10) -0.0603(3) 0.1129(16) Uani d U 1.0 A .
O O3 0.53077(13) 0.5465(7) -0.0673(2) 0.1430(17) Uani d U 1.0 . .

loop_
_atom_site_aniso_label
_atom_site_aniso_U_11
_atom_site_aniso_U_22
_atom_site_aniso_U_33
_atom_site_aniso_U_12
_atom_site_aniso_U_13
_atom_site_aniso_U_23
O4 0.0649(18) 0.134(3) 0.173(3) -0.0021(19) -0.006(2) 0.074(2)
C17A 0.078(3) 0.134(5) 0.175(5) 0.012(4) -0.011(4) 0.067(4)
C18A 0.102(6) 0.149(7) 0.171(6) 0.012(6) -0.005(6) 0.060(5)
C17B 0.081(3) 0.141(5) 0.177(5) 0.007(3) -0.012(4) 0.069(4)
C18B 0.103(5) 0.131(6) 0.183(7) 0.023(5) -0.007(5) 0.053(5)
Cl1 0.0634(7) 0.1238(12) 0.1060(9) 0.0139(7) 0.0097(6) 0.0046(8)
O1 0.079(2) 0.113(3) 0.124(3) 0.002(2) 0.013(2) 0.051(2)
N4 0.0491(17) 0.062(2) 0.0576(17) -0.0088(15) 0.0182(14) -0.0014(15)
C5 0.053(2) 0.062(2) 0.054(2) -0.0074(18) 0.0227(17) -0.0055(18)
N2 0.0547(18) 0.069(2) 0.0701(19) -0.0125(16) 0.0255(16) 0.0038(17)
N3 0.0559(19) 0.077(2) 0.082(2) -0.0116(17) 0.0270(17) 0.0122(19)
C1 0.052(2) 0.081(3) 0.067(2) 0.000(2) 0.0198(19) -0.001(2)
C2 0.066(2) 0.062(2) 0.081(3) 0.001(2) 0.028(2) -0.005(2)
C3 0.058(2) 0.065(3) 0.070(2) -0.0108(19) 0.0220(19) -0.013(2)
C4 0.051(2) 0.060(2) 0.0514(19) -0.0105(17) 0.0208(16) -0.0036(18)
C6 0.051(2) 0.068(3) 0.062(2) -0.0108(19) 0.0211(18) -0.001(2)
C7 0.052(2) 0.071(3) 0.072(2) -0.0064(19) 0.0275(19) 0.008(2)
C8 0.047(2) 0.083(3) 0.085(3) -0.006(2) 0.020(2) 0.020(2)
C9 0.051(2) 0.080(3) 0.095(3) -0.011(2) 0.026(2) 0.017(3)
C10 0.055(2) 0.064(2) 0.075(2) -0.0002(18) 0.028(2) 0.012(2)
N1 0.071(2) 0.076(3) 0.093(3) -0.001(2) 0.034(2) 0.013(2)
C15 0.054(2) 0.063(2) 0.063(2) -0.0072(18) 0.0225(18) -0.0028(19)
C14 0.050(2) 0.080(3) 0.076(3) -0.009(2) 0.021(2) 0.004(2)
C13 0.053(2) 0.079(3) 0.078(3) -0.014(2) 0.024(2) 0.004(2)
O2 0.081(2) 0.097(3) 0.149(3) -0.013(2) 0.034(2) 0.041(2)
C11 0.051(2) 0.081(3) 0.081(3) -0.004(2) 0.015(2) 0.013(2)
C12 0.050(2) 0.085(3) 0.084(3) -0.014(2) 0.016(2) 0.011(3)
N5 0.0556(19) 0.065(2) 0.082(2) -0.0061(16) 0.0187(17) 0.0086(18)
C19 0.059(2) 0.063(2) 0.068(2) -0.0087(19) 0.018(2) -0.011(2)
C20 0.058(2) 0.081(3) 0.069(2) -0.011(2) 0.011(2) -0.013(2)
C16 0.050(2) 0.127(4) 0.139(4) -0.002(2) 0.015(2) 0.055(3)
O3 0.0520(18) 0.167(4) 0.177(4) -0.010(2) 0.013(2) 0.070(3)

loop_
_atom_type_symbol
_atom_type_description
_atom_type_scat_dispersion_real
_atom_type_scat_dispersion_imag
_atom_type_scat_source
C C 0.0181 0.0091 'International Tables Vol C Tables 4.2.6.8 and 6.1.1.4'
H H 0.0000 0.0000 'International Tables Vol C Tables 4.2.6.8 and 6.1.1.4'
N N 0.0311 0.0180 'International Tables Vol C Tables 4.2.6.8 and 6.1.1.4'
O O 0.0492 0.0322 'International Tables Vol C Tables 4.2.6.8 and 6.1.1.4'
Cl Cl 0.3639 0.7018 'International Tables Vol C Tables 4.2.6.8 and 6.1.1.4'

loop_
_geom_angle_atom_site_label_1
_geom_angle_atom_site_label_2
_geom_angle_atom_site_label_3
_geom_angle_site_symmetry_1
_geom_angle_site_symmetry_3
_geom_angle
C16 O4 C17A . . 113.1(8)
C16 O4 C17B . . 117.1(6)
C17A O4 C17B . . 36.3(10)
C18A C17A O4 . . 130.4(19)
C18A C17A H17A . . 104.7
O4 C17A H17A . . 104.7
C18A C17A H17B . . 104.7
O4 C17A H17B . . 104.7
H17A C17A H17B . . 105.7
C18B C17B O4 . . 121.1(13)
C18B C17B H17C . . 107.1
O4 C17B H17C . . 107.1
C18B C17B H17D . . 107.1
O4 C17B H17D . . 107.1
H17C C17B H17D . . 106.8
C17B C18B H18D . . 109.5
C17B C18B H18E . . 109.5
H18D C18B H18E . . 109.5
C17B C18B H18F . . 109.5
H18D C18B H18F . . 109.5
H18E C18B H18F . . 109.5
C5 N4 C15 . . 120.3(3)
N4 C5 C6 . . 122.1(3)
N4 C5 C4 . . 115.7(3)
C6 C5 C4 . . 122.1(3)
N3 N2 C6 . . 115.3(3)
N2 N3 C7 . . 112.9(3)
C20 C1 C2 . . 121.2(4)
C20 C1 Cl1 . . 119.8(3)
C2 C1 Cl1 . . 119.0(3)
C1 C2 C3 . . 119.3(4)
C1 C2 H2 . . 120.3
C3 C2 H2 . . 120.3
C4 C3 C2 . . 121.0(4)
C4 C3 H3 . . 119.5
C2 C3 H3 . . 119.5
C3 C4 C19 . . 118.3(3)
C3 C4 C5 . . 122.5(3)
C19 C4 C5 . . 119.2(3)
C13 C6 C5 . . 117.2(4)
C13 C6 N2 . . 125.2(3)
C5 C6 N2 . . 117.6(3)
C8 C7 C12 . . 119.4(4)
C8 C7 N3 . . 116.1(3)
C12 C7 N3 . . 124.5(3)
C9 C8 C7 . . 120.3(4)
C9 C8 H7 . . 119.8
C7 C8 H7 . . 119.8
C8 C9 C10 . . 118.7(4)
C8 C9 H8 . . 120.6
C10 C9 H8 . . 120.6
C11 C10 C9 . . 122.1(4)
C11 C10 N1 . . 118.6(4)
C9 C10 N1 . . 119.3(4)
O1 N1 O2 . . 122.5(4)
O1 N1 C10 . . 118.9(4)
O2 N1 C10 . . 118.6(4)
N5 C15 N4 . . 115.3(3)
N5 C15 C14 . . 123.7(4)
N4 C15 C14 . . 121.0(4)
C13 C14 C15 . . 117.3(4)
C13 C14 C16 . . 116.9(4)
C15 C14 C16 . . 125.8(4)
C14 C13 C6 . . 122.2(4)
C14 C13 H13 . . 118.9
C6 C13 H13 . . 118.9
C12 C11 C10 . . 118.9(4)
C12 C11 H15 . . 120.5
C10 C11 H15 . . 120.5
C11 C12 C7 . . 120.6(4)
C11 C12 H16 . . 119.7
C7 C12 H16 . . 119.7
C15 N5 H5A . . 120.0
C15 N5 H5B . . 120.0
H5A N5 H5B . . 120.0
C4 C19 C20 . . 120.9(4)
C4 C19 H19 . . 119.5
C20 C19 H19 . . 119.5
C1 C20 C19 . . 119.2(4)
C1 C20 H20 . . 120.4
C19 C20 H20 . . 120.4
O3 C16 O4 . . 122.0(5)
O3 C16 C14 . . 123.7(5)
O4 C16 C14 . . 114.3(4)

loop_
_geom_bond_atom_site_label_1
_geom_bond_atom_site_label_2
_geom_bond_site_symmetry_2
_geom_bond_distance
O4 C16 . 1.319(6)
O4 C17A . 1.527(12)
O4 C17B . 1.558(10)
C17A C18A . 0.943(15)
C17A H17A . 0.97
C17A H17B . 0.97
C18A H18A . 0.96
C18A H18B . 0.96
C18A H18C . 0.96
C17B C18B . 1.000(12)
C17B H17C . 0.97
C17B H17D . 0.97
C18B H18D . 0.96
C18B H18E . 0.96
C18B H18F . 0.96
Cl1 C1 . 1.737(4)
O1 N1 . 1.211(4)
N4 C5 . 1.338(4)
N4 C15 . 1.354(5)
C5 C6 . 1.402(5)
C5 C4 . 1.489(5)
N2 N3 . 1.250(4)
N2 C6 . 1.402(5)
N3 C7 . 1.428(5)
C1 C20 . 1.368(6)
C1 C2 . 1.368(6)
C2 C3 . 1.386(5)
C2 H2 . 0.93
C3 C4 . 1.385(5)
C3 H3 . 0.93
C4 C19 . 1.387(5)
C6 C13 . 1.391(5)
C7 C8 . 1.387(5)
C7 C12 . 1.391(5)
C8 C9 . 1.370(5)
C8 H7 . 0.93
C9 C10 . 1.373(5)
C9 H8 . 0.93
C10 C11 . 1.373(5)
C10 N1 . 1.461(5)
N1 O2 . 1.224(4)
C15 N5 . 1.342(5)
C15 C14 . 1.425(5)
C14 C13 . 1.372(6)
C14 C16 . 1.478(6)
C13 H13 . 0.93
C11 C12 . 1.358(6)
C11 H15 . 0.93
C12 H16 . 0.93
N5 H5A . 0.86
N5 H5B . 0.86
C19 C20 . 1.388(5)
C19 H19 . 0.93
C20 H20 . 0.93
C16 O3 . 1.188(5)
